data_7006079
loop_
_publ_author_name
'Reid, Stuart D.'
'Hector, Andrew L.'
'Levason, William'
'Reid, Gillian'
'Waller, Benjamin J.'
'Webster, Michael'

_publ_section_title
;
 Thio- and seleno-ether complexes with Group 4 tetrahalides and tin
 tetrachloride: preparation and use in CVD for metal chalcogenide
 films.
;
_journal_issue 42
_journal_name_full 'Dalton transactions (Cambridge, England : 2003)'
_journal_page_first 4769
_journal_page_last 4777
_journal_paper_doi 10.1039/b708809d
_journal_year 2007
_chemical_formula_moiety 'C8 H20 Cl4 Se2 Sn'
_chemical_formula_sum 'C8 H20 Cl4 Se2 Sn'
_chemical_formula_weight 534.65
_chemical_name_systematic
;
trans-tetrachlorobis(diethylselenide)tin(IV)
;
_space_group_IT_number 14
_symmetry_cell_setting monoclinic
_symmetry_Int_Tables_number 14
_symmetry_space_group_name_Hall '-P 2ybc'
_symmetry_space_group_name_H-M 'P 1 21/c 1'
_atom_sites_solution_hydrogens geom
_atom_sites_solution_primary direct
_atom_sites_solution_secondary difmap
_audit_creation_date 2007-04-27
_audit_creation_method 'SHELXL-97 + hand edit'
_cell_angle_alpha 90.00
_cell_angle_beta 97.662(6)
_cell_angle_gamma 90.00
_cell_formula_units_Z 2
_cell_length_a 7.1244(10)
_cell_length_b 11.5362(10)
_cell_length_c 10.2435(10)
_cell_measurement_reflns_used 1996
_cell_measurement_temperature 120(2)
_cell_measurement_theta_max 27.48
_cell_measurement_theta_min 2.91
_cell_volume 834.38(16)
_computing_cell_refinement 'DENZO (Otwinowski & Minor, 1997)'
_computing_data_collection 'COLLECT (Hooft, R.W.W., 1998)'
_computing_data_reduction 'DENZO (Otwinowski & Minor, 1997)'
_computing_molecular_graphics 'ORTEP III (Ferrugia, 1997)'
_computing_structure_refinement 'SHELXL-97 (Sheldrick, 1997)'
_computing_structure_solution 'SHELXS-97 (Sheldrick, 1997)'
_diffrn_ambient_temperature 120(2)
_diffrn_measured_fraction_theta_full 0.940
_diffrn_measured_fraction_theta_max 0.940
_diffrn_measurement_device_type 'Bruker-Nonius 95mm CCD camera on \k-goniostat'
_diffrn_measurement_method '\f & \w scans'
_diffrn_radiation_monochromator graphite
_diffrn_radiation_source 'Bruker-Nonius FR591 rotating anode'
_diffrn_radiation_type MoK\a
_diffrn_radiation_wavelength 0.71073
_diffrn_reflns_av_R_equivalents 0.0407
_diffrn_reflns_av_sigmaI/netI 0.0252
_diffrn_reflns_limit_h_max 9
_diffrn_reflns_limit_h_min -9
_diffrn_reflns_limit_k_max 14
_diffrn_reflns_limit_k_min -14
_diffrn_reflns_limit_l_max 13
_diffrn_reflns_limit_l_min -13
_diffrn_reflns_number 15395
_diffrn_reflns_theta_full 27.54
_diffrn_reflns_theta_max 27.54
_diffrn_reflns_theta_min 10.24
_diffrn_standards_decay_% 0
_diffrn_standards_number 0
_exptl_absorpt_coefficient_mu 6.507
_exptl_absorpt_correction_T_max 1.0000
_exptl_absorpt_correction_T_min 0.5272
_exptl_absorpt_correction_type multi-scan
_exptl_absorpt_process_details 'G.M. Sheldrick, (2003). SADABS. Version 2.10. Bruker AXS Inc.'
_exptl_crystal_colour colourless
_exptl_crystal_density_diffrn 2.128
_exptl_crystal_density_method 'not measured'
_exptl_crystal_description block
_exptl_crystal_F_000 508
_exptl_crystal_size_max 0.40
_exptl_crystal_size_mid 0.30
_exptl_crystal_size_min 0.30
_refine_diff_density_max 0.616
_refine_diff_density_min -0.792
_refine_diff_density_rms 0.100
_refine_ls_extinction_coef 0.0060(10)
_refine_ls_extinction_expression Fc^*^=kFc[1+0.001xFc^2^\l^3^/sin(2\q)]^-1/4^
_refine_ls_extinction_method SHELXL
_refine_ls_goodness_of_fit_ref 1.128
_refine_ls_hydrogen_treatment noref
_refine_ls_matrix_type full
_refine_ls_number_parameters 71
_refine_ls_number_reflns 1808
_refine_ls_number_restraints 0
_refine_ls_restrained_S_all 1.128
_refine_ls_R_factor_all 0.0238
_refine_ls_R_factor_gt 0.0229
_refine_ls_shift/su_max 0.001
_refine_ls_shift/su_mean 0.000
_refine_ls_structure_factor_coef Fsqd
_refine_ls_weighting_details 'w=1/[\s^2^(Fo^2^)+(0.0212P)^2^+1.0430P] where P=(Fo^2^+2Fc^2^)/3'
_refine_ls_weighting_scheme calc
_refine_ls_wR_factor_gt 0.0558
_refine_ls_wR_factor_ref 0.0563
_reflns_number_gt 1759
_reflns_number_total 1808
_reflns_threshold_expression I>2sigma(I)
_cod_data_source_file b708809d.txt
_cod_data_source_block 07sdr016
_cod_original_sg_symbol_H-M 'P 21/c'
_cod_database_code 7006079

loop_
_symmetry_equiv_pos_as_xyz
'x, y, z'
'-x, y+1/2, -z+1/2'
'-x, -y, -z'
'x, -y-1/2, z-1/2'

loop_
_atom_site_label
_atom_site_type_symbol
_atom_site_fract_x
_atom_site_fract_y
_atom_site_fract_z
_atom_site_U_iso_or_equiv
_atom_site_adp_type
_atom_site_occupancy
_atom_site_symmetry_multiplicity
_atom_site_calc_flag
_atom_site_refinement_flags
_atom_site_disorder_assembly
_atom_site_disorder_group
Sn1 Sn 0.0000 0.0000 0.0000 0.01584(11) Uani 1 2 d S . .
Cl1 Cl -0.10488(9) 0.19604(5) 0.03378(6) 0.02193(15) Uani 1 1 d . . .
Cl2 Cl -0.21299(8) -0.07267(5) 0.14819(6) 0.02168(15) Uani 1 1 d . . .
Se1 Se 0.27739(3) 0.01939(2) 0.20642(2) 0.01825(11) Uani 1 1 d . . .
C1 C 0.4199(4) 0.1554(2) 0.1573(3) 0.0243(5) Uani 1 1 d . . .
H1A H 0.4895 0.1349 0.0831 0.029 Uiso 1 1 calc R . .
H1B H 0.3305 0.2188 0.1279 0.029 Uiso 1 1 calc R . .
C2 C 0.5583(4) 0.1963(2) 0.2726(3) 0.0273(6) Uani 1 1 d . . .
H2A H 0.6274 0.2640 0.2462 0.041 Uiso 1 1 calc R . .
H2B H 0.6480 0.1340 0.3008 0.041 Uiso 1 1 calc R . .
H2C H 0.4892 0.2176 0.3456 0.041 Uiso 1 1 calc R . .
C3 C 0.1414(4) 0.0938(2) 0.3395(2) 0.0215(5) Uani 1 1 d . . .
H3A H 0.1504 0.1792 0.3320 0.026 Uiso 1 1 calc R . .
H3B H 0.0058 0.0720 0.3239 0.026 Uiso 1 1 calc R . .
C4 C 0.2266(4) 0.0557(3) 0.4767(3) 0.0288(6) Uani 1 1 d . . .
H4A H 0.1584 0.0931 0.5423 0.043 Uiso 1 1 calc R . .
H4B H 0.3604 0.0782 0.4922 0.043 Uiso 1 1 calc R . .
H4C H 0.2161 -0.0286 0.4841 0.043 Uiso 1 1 calc R . .

loop_
_atom_site_aniso_label
_atom_site_aniso_U_11
_atom_site_aniso_U_22
_atom_site_aniso_U_33
_atom_site_aniso_U_23
_atom_site_aniso_U_13
_atom_site_aniso_U_12
Sn1 0.01472(15) 0.01563(14) 0.01667(15) 0.00148(7) 0.00024(9) -0.00197(7)
Cl1 0.0218(3) 0.0173(3) 0.0263(3) 0.0015(2) 0.0018(2) 0.0015(2)
Cl2 0.0211(3) 0.0222(3) 0.0222(3) 0.0012(2) 0.0049(2) -0.0050(2)
Se1 0.01740(16) 0.01757(16) 0.01915(16) -0.00072(8) 0.00007(10) 0.00052(8)
C1 0.0212(12) 0.0229(12) 0.0284(13) 0.0020(10) 0.0024(10) -0.0042(10)
C2 0.0239(13) 0.0256(13) 0.0323(14) -0.0061(11) 0.0032(11) -0.0045(10)
C3 0.0185(11) 0.0231(12) 0.0234(12) -0.0023(10) 0.0052(9) 0.0012(9)
C4 0.0281(13) 0.0322(14) 0.0255(13) -0.0012(11) 0.0016(10) 0.0022(11)

loop_
_atom_type_symbol
_atom_type_description
_atom_type_scat_dispersion_real
_atom_type_scat_dispersion_imag
_atom_type_scat_source
C C 0.0033 0.0016 'International Tables Vol C Tables 4.2.6.8 and 6.1.1.4'
H H 0.0000 0.0000 'International Tables Vol C Tables 4.2.6.8 and 6.1.1.4'
Cl Cl 0.1484 0.1585 'International Tables Vol C Tables 4.2.6.8 and 6.1.1.4'
Se Se -0.0929 2.2259 'International Tables Vol C Tables 4.2.6.8 and 6.1.1.4'
Sn Sn -0.6537 1.4246 'International Tables Vol C Tables 4.2.6.8 and 6.1.1.4'

loop_
_geom_angle_atom_site_label_1
_geom_angle_atom_site_label_2
_geom_angle_atom_site_label_3
_geom_angle
_geom_angle_site_symmetry_1
_geom_angle_site_symmetry_3
_geom_angle_publ_flag
Cl1 Sn1 Cl1 180.00(4) . 3 ?
Cl1 Sn1 Cl2 89.85(2) . 3 ?
Cl1 Sn1 Cl2 90.15(2) 3 3 ?
Cl1 Sn1 Cl2 90.15(2) . . ?
Cl1 Sn1 Cl2 89.85(2) 3 . ?
Cl2 Sn1 Cl2 180.00(4) 3 . ?
Cl1 Sn1 Se1 91.047(16) . . ?
Cl1 Sn1 Se1 88.953(16) 3 . ?
Cl2 Sn1 Se1 90.444(17) 3 . ?
Cl2 Sn1 Se1 89.556(17) . . ?
Cl1 Sn1 Se1 88.953(16) . 3 ?
Cl1 Sn1 Se1 91.047(16) 3 3 ?
Cl2 Sn1 Se1 89.556(18) 3 3 ?
Cl2 Sn1 Se1 90.444(17) . 3 ?
Se1 Sn1 Se1 180.000(13) . 3 ?
C1 Se1 C3 98.46(11) . . ?
C1 Se1 Sn1 102.36(8) . . ?
C3 Se1 Sn1 101.61(8) . . ?
C2 C1 Se1 110.77(18) . . ?
C2 C1 H1A 109.5 . . ?
Se1 C1 H1A 109.5 . . ?
C2 C1 H1B 109.5 . . ?
Se1 C1 H1B 109.5 . . ?
H1A C1 H1B 108.1 . . ?
C1 C2 H2A 109.5 . . ?
C1 C2 H2B 109.5 . . ?
H2A C2 H2B 109.5 . . ?
C1 C2 H2C 109.5 . . ?
H2A C2 H2C 109.5 . . ?
H2B C2 H2C 109.5 . . ?
C4 C3 Se1 109.92(18) . . ?
C4 C3 H3A 109.7 . . ?
Se1 C3 H3A 109.7 . . ?
C4 C3 H3B 109.7 . . ?
Se1 C3 H3B 109.7 . . ?
H3A C3 H3B 108.2 . . ?
C3 C4 H4A 109.5 . . ?
C3 C4 H4B 109.5 . . ?
H4A C4 H4B 109.5 . . ?
C3 C4 H4C 109.5 . . ?
H4A C4 H4C 109.5 . . ?
H4B C4 H4C 109.5 . . ?

loop_
_geom_bond_atom_site_label_1
_geom_bond_atom_site_label_2
_geom_bond_distance
_geom_bond_site_symmetry_2
_geom_bond_publ_flag
Sn1 Cl1 2.4211(6) . ?
Sn1 Cl1 2.4211(6) 3 ?
Sn1 Cl2 2.4339(6) 3 ?
Sn1 Cl2 2.4339(6) . ?
Sn1 Se1 2.7041(4) . ?
Sn1 Se1 2.7041(4) 3 ?
Se1 C1 1.970(3) . ?
Se1 C3 1.972(2) . ?
C1 C2 1.509(4) . ?
C1 H1A 0.9900 . ?
C1 H1B 0.9900 . ?
C2 H2A 0.9800 . ?
C2 H2B 0.9800 . ?
C2 H2C 0.9800 . ?
C3 C4 1.520(4) . ?
C3 H3A 0.9900 . ?
C3 H3B 0.9900 . ?
C4 H4A 0.9800 . ?
C4 H4B 0.9800 . ?
C4 H4C 0.9800 . ?

loop_
_geom_torsion_atom_site_label_1
_geom_torsion_atom_site_label_2
_geom_torsion_atom_site_label_3
_geom_torsion_atom_site_label_4
_geom_torsion
_geom_torsion_site_symmetry_1
_geom_torsion_site_symmetry_2
_geom_torsion_site_symmetry_3
_geom_torsion_site_symmetry_4
_geom_torsion_publ_flag
Sn1 Se1 C1 C2 168.37(17) . . . . ?
Sn1 Se1 C3 C4 149.19(17) . . . . ?
